data_4132257
loop_
_publ_author_name
'Jie, Kecheng'
'Liu, Ming'
'Zhou, Yujuan'
'Little, Marc A.'
'Pulido, Angeles'
'Chong, Samantha Y.'
'Stephenson, Andrew'
'Hughes, Ashlea R.'
'Sakakibara, Fumiyasu'
'Ogoshi, Tomoki'
'Blanc, Fr\'ed\'eric'
'Day, Graeme M.'
'Huang, Feihe'
'Cooper, Andrew I.'

_publ_section_title
;
 Near-Ideal Xylene Selectivity in Adaptive Molecular Pillar[ n]arene
 Crystals.
;
_journal_issue 22
_journal_name_full 'Journal of the American Chemical Society'
_journal_page_first 6921
_journal_page_last 6930
_journal_paper_doi 10.1021/jacs.8b02621
_journal_volume 140
_journal_year 2018
_chemical_formula_moiety 'C66 H84 O12, (C8 H10)'
_chemical_formula_sum 'C74 H94 O12'
_chemical_formula_weight 1175.49
_space_group_crystal_system triclinic
_space_group_IT_number 2
_space_group_name_Hall '-P 1'
_space_group_name_H-M_alt 'P -1'
_atom_sites_solution_hydrogens mixed
_audit_creation_date 2017-06-28
_audit_creation_method
;
Olex2 1.2
(compiled 2017.03.02 svn.r3394 for OlexSys, GUI svn.r5324)
;
_cell_angle_alpha 93.34(17)
_cell_angle_beta 94.55(18)
_cell_angle_gamma 102.22(16)
_cell_formula_units_Z 1
_cell_length_a 11.10(2)
_cell_length_b 12.196(19)
_cell_length_c 14.06(3)
_cell_measurement_reflns_used 578
_cell_measurement_temperature 298
_cell_measurement_theta_max 21.4271944659
_cell_measurement_theta_min 2.07450477191
_cell_volume 1849(6)
_computing_cell_refinement 'DIALS 2theta refinement, DIALS 1.6.2-g7df89bd4-release'
_computing_data_collection 'GDA, I19, DLS, RAL'
_computing_data_reduction
;
aimless (Evans, P. R. and Murshudov, G. N., 2013)
ccp4 (Winn, M. D. et al., 2011)
DIALS 1.6.2-g7df89bd4-release
pointless (Evans, P., 2006)
XIA2 0.5.328-gd3a94be2-dials-1.6-hotfix-5d8177 (Winter, G., 2010)
;
_computing_molecular_graphics 'Olex2 (Dolomanov et al., 2009)'
_computing_publication_material 'Olex2 (Dolomanov et al., 2009)'
_computing_structure_refinement 'ShelXL (Sheldrick, 2015)'
_diffrn_ambient_temperature 298
_diffrn_detector 'Photon counting pixel array'
_diffrn_detector_type 'Dectris Pilatus 2M'
_diffrn_measured_fraction_theta_full 0.739
_diffrn_measured_fraction_theta_max 0.739
_diffrn_measurement_device 'Fixed \c 3-circle diffractometer'
_diffrn_measurement_device_type 'Fluid Film Devices'
_diffrn_measurement_method '\f rotation with 0.2 degree frames'
_diffrn_measurement_specimen_support 'MiTeGen MicroMount'
_diffrn_radiation_collimation synchrotron
_diffrn_radiation_monochromator 'Silicon 111'
_diffrn_radiation_probe x-ray
_diffrn_radiation_type Synchrotron
_diffrn_radiation_wavelength 0.6889
_diffrn_reflns_av_R_equivalents 0.0357
_diffrn_reflns_av_unetI/netI 0.1184
_diffrn_reflns_Laue_measured_fraction_full 0.739
_diffrn_reflns_Laue_measured_fraction_max 0.739
_diffrn_reflns_limit_h_max 12
_diffrn_reflns_limit_h_min -12
_diffrn_reflns_limit_k_max 13
_diffrn_reflns_limit_k_min -5
_diffrn_reflns_limit_l_max 15
_diffrn_reflns_limit_l_min -15
_diffrn_reflns_number 4027
_diffrn_reflns_point_group_measured_fraction_full 0.739
_diffrn_reflns_point_group_measured_fraction_max 0.739
_diffrn_reflns_theta_full 22.502
_diffrn_reflns_theta_max 22.502
_diffrn_reflns_theta_min 1.412
_diffrn_source Synchrotron
_diffrn_source_type 'Undulator, I19, DLS, RAL'
_exptl_absorpt_coefficient_mu 0.066
_exptl_absorpt_correction_T_max 1.0
_exptl_absorpt_correction_T_min 1.0
_exptl_absorpt_correction_type empirical
_exptl_absorpt_process_details
;
CCP4 7.0.040: AIMLESS, version 0.5.32 : 29/03/17
Scaling & analysis of unmerged intensities, absorption correction using spherical harmonics
;
_exptl_crystal_colour colourless
_exptl_crystal_colour_primary colourless
_exptl_crystal_density_diffrn 1.055
_exptl_crystal_description block
_exptl_crystal_F_000 634
_exptl_crystal_size_max 0.019
_exptl_crystal_size_mid 0.014
_exptl_crystal_size_min 0.01
_refine_diff_density_max 0.275
_refine_diff_density_min -0.209
_refine_diff_density_rms 0.050
_refine_ls_extinction_method none
_refine_ls_goodness_of_fit_ref 2.087
_refine_ls_hydrogen_treatment constr
_refine_ls_matrix_type full
_refine_ls_number_parameters 372
_refine_ls_number_reflns 3943
_refine_ls_number_restraints 308
_refine_ls_restrained_S_all 4.598
_refine_ls_R_factor_all 0.3027
_refine_ls_R_factor_gt 0.1173
_refine_ls_shift/su_max 0.000
_refine_ls_shift/su_mean 0.000
_refine_ls_structure_factor_coef Fsqd
_refine_ls_weighting_details 'w=1/[\s^2^(Fo^2^)+(0.0010P)^2^] where P=(Fo^2^+2Fc^2^)/3'
_refine_ls_weighting_scheme calc
_refine_ls_wR_factor_gt 0.1553
_refine_ls_wR_factor_ref 0.1781
_reflns_Friedel_coverage 0.000
_reflns_number_gt 1247
_reflns_number_total 3943
_reflns_threshold_expression 'I > 2\s(I)'
_cod_data_source_file ja8b02621_si_005.cif
_cod_data_source_block pillar-6-arene_m-xylene_p-1_298k
_cod_database_code 4132257
_shelx_shelxl_version_number 2014/7
_shelx_space_group_comment
;
The symmetry employed for this shelxl refinement is uniquely defined
by the following loop, which should always be used as a source of
symmetry information in preference to the above space-group names.
They are only intended as comments.
;
_olex2_refinement_description
;
1. Fixed Uiso
 At 1.2 times of:
  All C(H) groups, All C(H,H) groups
 At 1.5 times of:
  All C(H,H,H) groups
2. Restrained distances
 C40-C37
 1.49 with sigma of 0.01
 C39-C41
 1.49 with sigma of 0.01
 C36-C40 \\sim C40-C38
 with sigma of 0.02
 C38-C41 \\sim C41-C40
 with sigma of 0.02
3. Restrained planarity
 C36, C37, C38, C39, C35, C40, C41, C38, C37, C36, C37, C39, C38, C36, C35,
 C39, C40, C39, C41, C35, C40, C35
 with sigma of 0.01
4. Uiso/Uaniso restraints and constraints
Uiso(C40) = Uiso(C37) = Uiso(C38) = Uiso(C36) = Uiso(C39) = Uiso(C35) =
Uiso(C41) = Uiso(C34) = Uiso(C38) = Uiso(C37) = Uiso(C40) = Uiso(C37) =
Uiso(C36) = Uiso(C37) = Uiso(C39) = Uiso(C38) = Uiso(C36) = Uiso(C35) =
Uiso(C39) = Uiso(C41) = Uiso(C39) = Uiso(C34) = Uiso(C35) = Uiso(C34)
5. Rigid body (RIGU) restrains
 All non-hydrogen atoms
 with sigma for 1-2 distances of 0.004 and sigma for 1-3 distances of 0.004
6. Others
 Fixed Sof: C37(0.5) H37(0.5) C38(0.5) H38(0.5) C39(0.5) C40(0.5) H40(0.5)
 C35(0.5) C36(0.5) H36(0.5) C41(0.5) H41A(0.5) H41B(0.5) H41C(0.5) C34(0.5)
 H34A(0.5) H34B(0.5) H34C(0.5)
 Fixed X: H41A(0.83829) H41B(0.73568) H41C(0.81972)
 Fixed Y: H41A(0.38063) H41B(0.2853) H41C(0.3742)
 Fixed Z: H41A(0.939719) H41B(0.973109) H41C(1.04875)
7.a Secondary CH2 refined with riding coordinates:
 C21(H21A,H21B), C14(H14A,H14B), C7(H7A,H7B), C24(H24A,H24B), C28(H28A,H28B),
 C26(H26A,H26B), C30(H30A,H30B), C32(H32A,H32B), C22(H22A,H22B)
7.b Aromatic/amide H refined with riding coordinates:
 C4(H4), C9(H9), C20(H20), C12(H12), C1(H1), C17(H17), C37(H37), C38(H38),
 C40(H40), C36(H36)
7.c Fitted hexagon refined as free rotating group:
 C37(C38,C39,C40,C35,C36)
7.d Idealised Me refined as rotating group:
 C27(H27A,H27B,H27C), C25(H25A,H25B,H25C), C33(H33A,H33B,H33C), C29(H29A,H29B,
 H29C), C31(H31A,H31B,H31C), C23(H23A,H23B,H23C), C34(H34A,H34B,H34C)
;
_plat029_alert_3_a
;
Problem: ALERT: _diffrn_measured_fraction_theta_full value Low .  0.739 Note

Response: Due to severe radiation damage the full data collection could not be 
completed. The final data completeness is ~ 74%. 
;
_thetm01_alert_3_b
;
Problem: The value of sine(theta_max)/wavelength is less than 0.575
            Calculated sin(theta_max)/wavelength =    0.5555
Response: Single crystals of this phase were very small and weakly 
diffracting. A suitable resolution limit of 0.9 ang. was applied during 
refinement. 
;
_plat026_alert_3_b
;
Problem: ALERT: Ratio Observed / Unique Reflections (too) Low ..         32 %

Response: Due to severe radiation damage the full data collection could not be 
completed. The final data completeness is ~ 74% and the number of unique 
reflections is low. 
;
_plat340_alert_3_b
;
Problem: ALERT: Low Bond Precision on  C-C Bonds ...............    0.01503 Ang.  

Response: Due to the poor resolition and quality of the X-ray data. 
;
_olex2_submission_special_instructions 'No special instructions were received'

loop_
_space_group_symop_operation_xyz
'x, y, z'
'-x, -y, -z'

loop_
_atom_site_label
_atom_site_type_symbol
_atom_site_fract_x
_atom_site_fract_y
_atom_site_fract_z
_atom_site_U_iso_or_equiv
_atom_site_adp_type
_atom_site_occupancy
_atom_site_site_symmetry_order
_atom_site_calc_flag
_atom_site_refinement_flags_posn
_atom_site_refinement_flags_adp
_atom_site_refinement_flags_occupancy
_atom_site_disorder_assembly
_atom_site_disorder_group
O2 O 0.4511(6) 0.1487(5) 0.6180(5) 0.108(2) Uani 1 1 d . U . . .
O6 O 0.5572(6) 0.6594(5) 0.6957(5) 0.117(3) Uani 1 1 d . U . . .
O4 O 0.2599(7) 0.1125(6) 0.8039(6) 0.116(2) Uani 1 1 d . U . . .
O5 O 0.0828(7) 0.6906(6) 0.7903(6) 0.137(3) Uani 1 1 d . U . . .
O1 O 0.2343(6) -0.0105(6) 0.2398(5) 0.126(3) Uani 1 1 d . U . . .
O3 O 0.0666(6) 0.3936(5) 0.5574(5) 0.114(2) Uani 1 1 d . U . . .
C8 C 0.1824(8) 0.1450(8) 0.6492(8) 0.077(3) Uani 1 1 d . U . . .
C13 C 0.2097(9) 0.1868(9) 0.7440(8) 0.085(3) Uani 1 1 d . U . . .
C10 C 0.1128(9) 0.3175(9) 0.6178(8) 0.086(3) Uani 1 1 d . U . . .
C4 C 0.2201(9) 0.0080(7) 0.4185(8) 0.092(3) Uani 1 1 d . U . . .
H4 H 0.1396 -0.0350 0.4116 0.110 Uiso 1 1 calc R . . . .
C11 C 0.1394(8) 0.3594(8) 0.7167(8) 0.088(3) Uani 1 1 d . U . . .
C6 C 0.4059(9) 0.1081(7) 0.5228(9) 0.081(3) Uani 1 1 d . U . . .
C21 C 0.4711(9) 0.1177(7) 0.2536(8) 0.119(4) Uani 1 1 d . U . . .
H21A H 0.4082 0.1321 0.2070 0.142 Uiso 1 1 calc R . . . .
H21B H 0.4973 0.0513 0.2292 0.142 Uiso 1 1 calc R . . . .
C3 C 0.2804(10) 0.0292(7) 0.3370(9) 0.086(3) Uani 1 1 d . U . . .
C14 C 0.1105(8) 0.4723(7) 0.7534(7) 0.103(4) Uani 1 1 d . U . . .
H14A H 0.0963 0.4695 0.8205 0.123 Uiso 1 1 calc R . . . .
H14B H 0.0349 0.4819 0.7186 0.123 Uiso 1 1 calc R . . . .
C9 C 0.1288(8) 0.2136(7) 0.5841(7) 0.081(3) Uani 1 1 d . U . . .
H9 H 0.1055 0.1877 0.5204 0.097 Uiso 1 1 calc R . . . .
C15 C 0.2193(9) 0.5788(8) 0.7415(7) 0.094(3) Uani 1 1 d . U . . .
C7 C 0.2065(8) 0.0350(7) 0.6057(7) 0.092(3) Uani 1 1 d . U . . .
H7A H 0.1279 -0.0177 0.5891 0.110 Uiso 1 1 calc R . . . .
H7B H 0.2539 0.0027 0.6532 0.110 Uiso 1 1 calc R . . . .
C5 C 0.2768(10) 0.0502(7) 0.5163(8) 0.094(3) Uani 1 1 d . U . . .
C19 C 0.4366(9) 0.6674(9) 0.7150(7) 0.099(4) Uani 1 1 d . U . . .
C20 C 0.3358(8) 0.5707(8) 0.7170(7) 0.106(4) Uani 1 1 d . U . . .
H20 H 0.3498 0.4996 0.7012 0.128 Uiso 1 1 calc R . . . .
C12 C 0.1933(8) 0.2908(7) 0.7814(7) 0.085(3) Uani 1 1 d . U . . .
H12 H 0.2160 0.3150 0.8455 0.102 Uiso 1 1 calc R . . . .
C2 C 0.4119(9) 0.0915(7) 0.3470(8) 0.092(3) Uani 1 1 d . U . . .
C16 C 0.1952(10) 0.6934(9) 0.7698(8) 0.114(4) Uani 1 1 d . U . . .
C1 C 0.4673(9) 0.1348(7) 0.4430(8) 0.096(3) Uani 1 1 d . U . . .
H1 H 0.5459 0.1816 0.4505 0.115 Uiso 1 1 calc R . . . .
C18 C 0.4124(9) 0.7776(9) 0.7383(8) 0.106(4) Uani 1 1 d . U . . .
C17 C 0.2953(9) 0.7859(8) 0.7610(7) 0.114(4) Uani 1 1 d . U . . .
H17 H 0.2809 0.8579 0.7713 0.137 Uiso 1 1 calc R . . . .
C24 C 0.5706(9) 0.2195(8) 0.6342(7) 0.116(4) Uani 1 1 d . U . . .
H24A H 0.5734 0.2851 0.5978 0.139 Uiso 1 1 calc R . . . .
H24B H 0.6310 0.1795 0.6118 0.139 Uiso 1 1 calc R . . . .
C28 C 0.3115(11) 0.1593(10) 0.8974(8) 0.135(4) Uani 1 1 d . U . . .
H28A H 0.2468 0.1813 0.9318 0.162 Uiso 1 1 calc R . . . .
H28B H 0.3742 0.2267 0.8917 0.162 Uiso 1 1 calc R . . . .
C26 C -0.0164(9) 0.3463(8) 0.4701(8) 0.110(4) Uani 1 1 d . U . . .
H26A H 0.0117 0.2841 0.4396 0.132 Uiso 1 1 calc R . . . .
H26B H -0.0165 0.4035 0.4249 0.132 Uiso 1 1 calc R . . . .
C30 C 0.0532(9) 0.8034(9) 0.8182(10) 0.160(6) Uani 1 1 d . U . . .
H30A H 0.1097 0.8414 0.8720 0.192 Uiso 1 1 calc R . . . .
H30B H 0.0619 0.8509 0.7651 0.192 Uiso 1 1 calc R . . . .
C32 C 0.5640(10) 0.5657(10) 0.6295(10) 0.181(7) Uani 1 1 d . U . . .
H32A H 0.5060 0.5611 0.5734 0.217 Uiso 1 1 calc R . . . .
H32B H 0.5455 0.4953 0.6597 0.217 Uiso 1 1 calc R . . . .
C27 C -0.1488(9) 0.3050(8) 0.5012(8) 0.150(5) Uani 1 1 d . U . . .
H27A H -0.1986 0.2545 0.4513 0.226 Uiso 1 1 calc GR . . . .
H27B H -0.1856 0.3684 0.5130 0.226 Uiso 1 1 calc GR . . . .
H27C H -0.1439 0.2665 0.5586 0.226 Uiso 1 1 calc GR . . . .
C22 C 0.1122(10) -0.0845(10) 0.2263(8) 0.159(5) Uani 1 1 d . U . . .
H22A H 0.0499 -0.0443 0.2445 0.191 Uiso 1 1 calc R . . . .
H22B H 0.1092 -0.1479 0.2653 0.191 Uiso 1 1 calc R . . . .
C25 C 0.6047(10) 0.2581(9) 0.7414(8) 0.159(5) Uani 1 1 d . U . . .
H25A H 0.6797 0.3153 0.7489 0.239 Uiso 1 1 calc GR . . . .
H25B H 0.6168 0.1950 0.7760 0.239 Uiso 1 1 calc GR . . . .
H25C H 0.5390 0.2878 0.7661 0.239 Uiso 1 1 calc GR . . . .
C33 C 0.6965(10) 0.5902(9) 0.6026(10) 0.182(6) Uani 1 1 d . U . . .
H33A H 0.7181 0.5211 0.5817 0.273 Uiso 1 1 calc GR . . . .
H33B H 0.7515 0.6251 0.6572 0.273 Uiso 1 1 calc GR . . . .
H33C H 0.7037 0.6398 0.5518 0.273 Uiso 1 1 calc GR . . . .
C29 C 0.3677(11) 0.0806(8) 0.9539(8) 0.160(5) Uani 1 1 d . U . . .
H29A H 0.4255 0.0521 0.9174 0.241 Uiso 1 1 calc GR . . . .
H29B H 0.3039 0.0192 0.9685 0.241 Uiso 1 1 calc GR . . . .
H29C H 0.4101 0.1197 1.0123 0.241 Uiso 1 1 calc GR . . . .
C31 C -0.0789(9) 0.7818(9) 0.8452(9) 0.173(6) Uani 1 1 d . U . . .
H31A H -0.1341 0.7451 0.7912 0.259 Uiso 1 1 calc GR . . . .
H31B H -0.0996 0.8521 0.8637 0.259 Uiso 1 1 calc GR . . . .
H31C H -0.0866 0.7346 0.8976 0.259 Uiso 1 1 calc GR . . . .
C23 C 0.0883(11) -0.1262(10) 0.1174(8) 0.203(7) Uani 1 1 d . U . . .
H23A H 0.0572 -0.0713 0.0822 0.305 Uiso 1 1 calc GR . . . .
H23B H 0.0286 -0.1964 0.1094 0.305 Uiso 1 1 calc GR . . . .
H23C H 0.1644 -0.1364 0.0940 0.305 Uiso 1 1 calc GR . . . .
C37 C 0.628(2) 0.5948(15) 0.9119(15) 0.226(5) Uiso 0.5 1 d D U P . .
H37 H 0.6434 0.6558 0.8746 0.272 Uiso 0.5 1 calc R . P . .
C38 C 0.7123(14) 0.5256(15) 0.9210(11) 0.226(5) Uiso 0.5 1 d DG U P B .
H38 H 0.7841 0.5403 0.8898 0.272 Uiso 0.5 1 calc R . P A 1
C39 C 0.6893(13) 0.4343(13) 0.9768(10) 0.226(5) Uiso 0.5 1 d DG U P . .
C40 C 0.5820(19) 0.4123(17) 1.0235(17) 0.226(5) Uiso 0.5 1 d DG U P B 1
H40 H 0.5666 0.3512 1.0608 0.272 Uiso 0.5 1 calc R . P B 1
C35 C 0.498(2) 0.481(2) 1.014(2) 0.226(5) Uiso 0.5 1 d G U P . .
C36 C 0.521(2) 0.573(2) 0.959(2) 0.226(5) Uiso 0.5 1 d DG U P B .
H36 H 0.4642 0.6190 0.9525 0.272 Uiso 0.5 1 calc R . P . .
C41 C 0.7780(19) 0.3606(18) 0.9869(17) 0.226(5) Uiso 0.5 1 d D U P B .
H41A H 0.8383 0.3806 0.9397 0.339 Uiso 0.5 1 d R . P . .
H41B H 0.7357 0.2853 0.9731 0.339 Uiso 0.5 1 d R . P . .
H41C H 0.8197 0.3742 1.0487 0.339 Uiso 0.5 1 d R . P . .
C34 C 0.389(2) 0.471(2) 1.055(3) 0.226(5) Uiso 0.5 1 d . U P B 2
H34A H 0.4052 0.5026 1.1195 0.339 Uiso 0.5 1 calc GR . P B 2
H34B H 0.3505 0.3924 1.0535 0.339 Uiso 0.5 1 calc GR . P B 2
H34C H 0.3360 0.5093 1.0191 0.339 Uiso 0.5 1 calc GR . P B 2

loop_
_atom_site_aniso_label
_atom_site_aniso_U_11
_atom_site_aniso_U_22
_atom_site_aniso_U_33
_atom_site_aniso_U_23
_atom_site_aniso_U_13
_atom_site_aniso_U_12
O2 0.122(5) 0.090(5) 0.097(5) -0.002(4) -0.004(4) -0.005(4)
O6 0.092(5) 0.096(5) 0.152(7) 0.009(4) 0.031(5) -0.011(4)
O4 0.144(6) 0.101(5) 0.092(6) 0.012(4) -0.010(5) 0.010(4)
O5 0.110(5) 0.087(5) 0.209(9) 0.012(5) 0.046(5) -0.001(4)
O1 0.124(5) 0.110(6) 0.115(6) 0.004(4) -0.004(4) -0.028(4)
O3 0.124(6) 0.071(5) 0.138(7) 0.017(4) -0.017(5) 0.013(4)
C8 0.069(6) 0.058(5) 0.093(6) 0.014(4) 0.005(5) -0.010(5)
C13 0.090(7) 0.068(6) 0.090(6) 0.006(4) 0.005(5) 0.004(5)
C10 0.082(7) 0.060(5) 0.107(6) 0.020(4) 0.001(5) -0.004(5)
C4 0.101(6) 0.062(6) 0.104(6) 0.019(5) 0.006(5) -0.003(5)
C11 0.084(7) 0.060(5) 0.113(7) 0.011(4) 0.012(6) -0.003(5)
C6 0.093(6) 0.057(6) 0.091(6) 0.021(5) 0.001(4) 0.009(5)
C21 0.125(8) 0.084(8) 0.136(8) 0.021(6) 0.028(7) -0.011(7)
C3 0.101(6) 0.061(6) 0.093(6) 0.011(5) 0.007(5) 0.006(5)
C14 0.079(6) 0.073(5) 0.153(10) 0.004(5) 0.041(6) -0.001(4)
C9 0.066(6) 0.063(5) 0.108(7) 0.024(4) 0.015(5) -0.005(5)
C15 0.091(6) 0.082(5) 0.097(9) -0.004(5) 0.016(6) -0.009(4)
C7 0.115(7) 0.066(6) 0.093(7) 0.026(5) 0.012(5) 0.009(5)
C5 0.107(6) 0.073(7) 0.089(6) 0.014(5) 0.002(5) -0.007(5)
C19 0.087(6) 0.089(6) 0.107(9) 0.004(6) 0.018(6) -0.016(5)
C20 0.090(6) 0.079(6) 0.145(11) 0.008(6) 0.032(6) -0.002(5)
C12 0.097(7) 0.068(5) 0.086(7) 0.008(4) 0.004(6) 0.009(5)
C2 0.099(6) 0.068(7) 0.101(7) 0.015(5) 0.004(5) 0.002(5)
C16 0.100(6) 0.072(6) 0.164(12) 0.002(6) 0.036(7) -0.004(5)
C1 0.112(7) 0.069(7) 0.100(6) 0.012(5) 0.004(5) 0.002(6)
C18 0.101(6) 0.078(6) 0.125(10) 0.005(6) 0.026(7) -0.019(5)
C17 0.103(6) 0.089(6) 0.134(11) -0.002(6) 0.022(6) -0.017(5)
C24 0.125(7) 0.085(8) 0.120(9) -0.003(6) -0.014(7) 0.000(6)
C28 0.142(10) 0.144(10) 0.112(8) 0.011(7) -0.020(7) 0.024(8)
C26 0.112(7) 0.092(8) 0.124(8) 0.035(6) -0.004(6) 0.016(7)
C30 0.120(8) 0.107(8) 0.262(16) 0.009(8) 0.082(9) 0.019(7)
C32 0.126(9) 0.146(10) 0.251(15) -0.046(10) 0.055(9) -0.015(8)
C27 0.128(8) 0.152(10) 0.167(12) 0.079(9) 0.005(7) 0.005(7)
C22 0.136(8) 0.180(11) 0.115(9) 0.005(8) -0.016(7) -0.060(8)
C25 0.175(11) 0.150(10) 0.125(9) -0.016(8) -0.006(8) -0.011(9)
C33 0.141(9) 0.141(11) 0.265(16) -0.020(10) 0.079(10) 0.021(8)
C29 0.213(13) 0.142(11) 0.122(10) 0.009(8) -0.020(9) 0.042(9)
C31 0.127(9) 0.176(12) 0.217(16) -0.006(10) 0.053(9) 0.028(8)
C23 0.231(14) 0.197(13) 0.113(9) -0.003(9) -0.017(9) -0.093(11)

loop_
_atom_type_symbol
_atom_type_description
_atom_type_scat_dispersion_real
_atom_type_scat_dispersion_imag
_atom_type_scat_source
C C 0.0030 0.0010 'International Tables Vol C Tables 4.2.6.8 and 6.1.1.4'
H H 0.0000 0.0000 'International Tables Vol C Tables 4.2.6.8 and 6.1.1.4'
O O 0.0110 0.0060 'International Tables Vol C Tables 4.2.6.8 and 6.1.1.4'

loop_
_geom_angle_atom_site_label_1
_geom_angle_atom_site_label_2
_geom_angle_atom_site_label_3
_geom_angle
_geom_angle_site_symmetry_1
_geom_angle_site_symmetry_3
C24 O2 C6 118.1(8) . .
C19 O6 C32 115.1(9) . .
C28 O4 C13 115.9(10) . .
C16 O5 C30 116.0(8) . .
C3 O1 C22 116.1(9) . .
C10 O3 C26 118.7(8) . .
C13 C8 C9 117.1(11) . .
C13 C8 C7 126.3(11) . .
C9 C8 C7 116.5(9) . .
C8 C13 O4 113.5(11) . .
C8 C13 C12 125.5(12) . .
C12 C13 O4 121.1(10) . .
O3 C10 C11 113.8(11) . .
C9 C10 O3 123.1(11) . .
C9 C10 C11 123.1(12) . .
C3 C4 H4 118.2 . .
C3 C4 C5 123.5(10) . .
C5 C4 H4 118.2 . .
C10 C11 C14 121.7(11) . .
C10 C11 C12 117.3(11) . .
C12 C11 C14 121.0(10) . .
O2 C6 C5 111.5(10) . .
C1 C6 O2 125.3(10) . .
C1 C6 C5 122.4(12) . .
H21A C21 H21B 107.4 . .
C2 C21 H21A 108.4 . .
C2 C21 H21B 108.4 . .
C2 C21 C18 115.7(9) . 2_666
C18 C21 H21A 108.4 2_666 .
C18 C21 H21B 108.4 2_666 .
O1 C3 C2 113.3(10) . .
C4 C3 O1 127.4(10) . .
C4 C3 C2 119.0(11) . .
C11 C14 H14A 109.0 . .
C11 C14 H14B 109.0 . .
C11 C14 C15 113.1(8) . .
H14A C14 H14B 107.8 . .
C15 C14 H14A 109.0 . .
C15 C14 H14B 109.0 . .
C8 C9 H9 120.4 . .
C10 C9 C8 119.3(11) . .
C10 C9 H9 120.4 . .
C20 C15 C14 123.8(9) . .
C20 C15 C16 119.3(9) . .
C16 C15 C14 116.5(9) . .
C8 C7 H7A 109.0 . .
C8 C7 H7B 109.0 . .
C8 C7 C5 113.0(8) . .
H7A C7 H7B 107.8 . .
C5 C7 H7A 109.0 . .
C5 C7 H7B 109.0 . .
C4 C5 C7 123.5(10) . .
C6 C5 C4 115.4(11) . .
C6 C5 C7 121.2(10) . .
O6 C19 C20 123.5(10) . .
O6 C19 C18 118.8(9) . .
C20 C19 C18 117.7(10) . .
C15 C20 C19 123.1(10) . .
C15 C20 H20 118.4 . .
C19 C20 H20 118.4 . .
C13 C12 C11 117.6(10) . .
C13 C12 H12 121.2 . .
C11 C12 H12 121.2 . .
C3 C2 C21 116.3(10) . .
C1 C2 C21 125.7(10) . .
C1 C2 C3 117.5(11) . .
O5 C16 C15 113.8(10) . .
O5 C16 C17 131.0(10) . .
C17 C16 C15 115.0(10) . .
C6 C1 C2 121.5(11) . .
C6 C1 H1 119.3 . .
C2 C1 H1 119.3 . .
C19 C18 C21 116.8(9) . 2_666
C17 C18 C21 123.8(10) . 2_666
C17 C18 C19 119.2(10) . .
C16 C17 H17 117.3 . .
C18 C17 C16 125.4(11) . .
C18 C17 H17 117.3 . .
O2 C24 H24A 109.3 . .
O2 C24 H24B 109.3 . .
O2 C24 C25 111.5(9) . .
H24A C24 H24B 108.0 . .
C25 C24 H24A 109.3 . .
C25 C24 H24B 109.3 . .
O4 C28 H28A 108.9 . .
O4 C28 H28B 108.9 . .
O4 C28 C29 113.3(11) . .
H28A C28 H28B 107.7 . .
C29 C28 H28A 108.9 . .
C29 C28 H28B 108.9 . .
O3 C26 H26A 110.2 . .
O3 C26 H26B 110.2 . .
O3 C26 C27 107.6(9) . .
H26A C26 H26B 108.5 . .
C27 C26 H26A 110.2 . .
C27 C26 H26B 110.2 . .
O5 C30 H30A 110.1 . .
O5 C30 H30B 110.1 . .
H30A C30 H30B 108.4 . .
C31 C30 O5 107.9(9) . .
C31 C30 H30A 110.1 . .
C31 C30 H30B 110.1 . .
O6 C32 H32A 110.7 . .
O6 C32 H32B 110.7 . .
O6 C32 C33 105.2(9) . .
H32A C32 H32B 108.8 . .
C33 C32 H32A 110.7 . .
C33 C32 H32B 110.7 . .
C26 C27 H27A 109.5 . .
C26 C27 H27B 109.5 . .
C26 C27 H27C 109.5 . .
H27A C27 H27B 109.5 . .
H27A C27 H27C 109.5 . .
H27B C27 H27C 109.5 . .
O1 C22 H22A 110.4 . .
O1 C22 H22B 110.4 . .
O1 C22 C23 106.8(9) . .
H22A C22 H22B 108.6 . .
C23 C22 H22A 110.4 . .
C23 C22 H22B 110.4 . .
C24 C25 H25A 109.5 . .
C24 C25 H25B 109.5 . .
C24 C25 H25C 109.5 . .
H25A C25 H25B 109.5 . .
H25A C25 H25C 109.5 . .
H25B C25 H25C 109.5 . .
C32 C33 H33A 109.5 . .
C32 C33 H33B 109.5 . .
C32 C33 H33C 109.5 . .
H33A C33 H33B 109.5 . .
H33A C33 H33C 109.5 . .
H33B C33 H33C 109.5 . .
C28 C29 H29A 109.5 . .
C28 C29 H29B 109.5 . .
C28 C29 H29C 109.5 . .
H29A C29 H29B 109.5 . .
H29A C29 H29C 109.5 . .
H29B C29 H29C 109.5 . .
C30 C31 H31A 109.5 . .
C30 C31 H31B 109.5 . .
C30 C31 H31C 109.5 . .
H31A C31 H31B 109.5 . .
H31A C31 H31C 109.5 . .
H31B C31 H31C 109.5 . .
C22 C23 H23A 109.5 . .
C22 C23 H23B 109.5 . .
C22 C23 H23C 109.5 . .
H23A C23 H23B 109.5 . .
H23A C23 H23C 109.5 . .
H23B C23 H23C 109.5 . .
C38 C37 H37 120.0 . .
C38 C37 C36 120.0 . .
C36 C37 H37 120.0 . .
C37 C38 H38 120.0 . .
C39 C38 C37 120.0 . .
C39 C38 H38 120.0 . .
C34 C38 C37 41.8(15) 2_667 .
C34 C38 C39 78.4(16) 2_667 .
C38 C39 C41 120.4(8) . .
C38 C39 C34 46.1(11) . 2_667
C40 C39 C38 120.0 . .
C40 C39 C41 119.6(8) . .
C41 C39 C34 166.3(14) . 2_667
C39 C40 H40 120.0 . .
C39 C40 C35 120.0 . .
C35 C40 H40 120.0 . .
C40 C35 C37 99.9(12) . 2_667
C40 C35 C37 96.8(16) 2_667 2_667
C40 C35 C40 163(2) . 2_667
C35 C35 C37 137(3) 2_667 2_667
C35 C35 C40 41(3) 2_667 2_667
C35 C35 C40 122(3) 2_667 .
C35 C35 C36 166(10) 2_667 2_667
C35 C35 C36 8(6) 2_667 .
C35 C35 C34 110(3) 2_667 .
C35 C35 C34 49(2) 2_667 2_667
C36 C35 C37 140.0(12) . 2_667
C36 C35 C37 38(2) 2_667 2_667
C36 C35 C40 62(3) 2_667 .
C36 C35 C40 43(2) . 2_667
C36 C35 C40 120.0 . .
C36 C35 C40 134(3) 2_667 2_667
C36 C35 C36 174(6) 2_667 .
C36 C35 C34 134(4) 2_667 2_667
C36 C35 C34 65(2) 2_667 .
C36 C35 C34 46.8(11) . 2_667
C34 C35 C37 27.1(14) . 2_667
C34 C35 C37 172(2) 2_667 2_667
C34 C35 C36 113(2) . .
C34 C35 C34 159.7(19) . 2_667
C37 C36 H36 120.0 . .
C35 C36 C37 120.0 . .
C35 C36 H36 120.0 . .
C39 C41 H41A 107.3(15) . .
C39 C41 H41B 109.2(15) . .
C39 C41 H41C 109.2(14) . .
H41A C41 H41B 109(2) . .
H41A C41 H41C 109(2) . .
H41B C41 H41C 113(2) . .
C35 C34 H34A 109.5 . .
C35 C34 H34B 109.5 . .
C35 C34 H34C 109.5 . .
H34A C34 H34B 109.5 . .
H34A C34 H34C 109.5 . .
H34B C34 H34C 109.5 . .

loop_
_geom_bond_atom_site_label_1
_geom_bond_atom_site_label_2
_geom_bond_distance
_geom_bond_site_symmetry_2
O2 C6 1.416(11) .
O2 C24 1.415(10) .
O6 C19 1.409(11) .
O6 C32 1.449(12) .
O4 C13 1.439(11) .
O4 C28 1.428(12) .
O5 C16 1.297(11) .
O5 C30 1.518(10) .
O1 C3 1.439(11) .
O1 C22 1.452(10) .
O3 C10 1.439(11) .
O3 C26 1.484(11) .
C8 C13 1.386(12) .
C8 C9 1.450(12) .
C8 C7 1.526(11) .
C13 C12 1.398(11) .
C10 C11 1.440(13) .
C10 C9 1.379(11) .
C4 H4 0.9300 .
C4 C3 1.383(11) .
C4 C5 1.482(13) .
C11 C14 1.549(11) .
C11 C12 1.448(12) .
C6 C5 1.450(12) .
C6 C1 1.378(12) .
C21 H21A 0.9700 .
C21 H21B 0.9700 .
C21 C2 1.535(12) .
C21 C18 1.605(11) 2_666
C3 C2 1.488(12) .
C14 H14A 0.9700 .
C14 H14B 0.9700 .
C14 C15 1.602(10) .
C9 H9 0.9300 .
C15 C20 1.386(11) .
C15 C16 1.514(12) .
C7 H7A 0.9700 .
C7 H7B 0.9700 .
C7 C5 1.531(11) .
C19 C20 1.447(11) .
C19 C18 1.450(12) .
C20 H20 0.9300 .
C12 H12 0.9300 .
C2 C1 1.458(12) .
C16 C17 1.425(12) .
C1 H1 0.9300 .
C18 C21 1.605(11) 2_666
C18 C17 1.385(12) .
C17 H17 0.9300 .
C24 H24A 0.9700 .
C24 H24B 0.9700 .
C24 C25 1.547(12) .
C28 H28A 0.9700 .
C28 H28B 0.9700 .
C28 C29 1.485(13) .
C26 H26A 0.9700 .
C26 H26B 0.9700 .
C26 C27 1.556(12) .
C30 H30A 0.9700 .
C30 H30B 0.9700 .
C30 C31 1.516(12) .
C32 H32A 0.9700 .
C32 H32B 0.9700 .
C32 C33 1.521(12) .
C27 H27A 0.9600 .
C27 H27B 0.9600 .
C27 H27C 0.9600 .
C22 H22A 0.9700 .
C22 H22B 0.9700 .
C22 C23 1.570(13) .
C25 H25A 0.9600 .
C25 H25B 0.9600 .
C25 H25C 0.9600 .
C33 H33A 0.9600 .
C33 H33B 0.9600 .
C33 H33C 0.9600 .
C29 H29A 0.9600 .
C29 H29B 0.9600 .
C29 H29C 0.9600 .
C31 H31A 0.9600 .
C31 H31B 0.9600 .
C31 H31C 0.9600 .
C23 H23A 0.9600 .
C23 H23B 0.9600 .
C23 H23C 0.9600 .
C37 H37 0.9300 .
C37 C38 1.3900 .
C37 C36 1.3900 .
C38 H38 0.9300 .
C38 C39 1.3900 .
C38 C34 1.22(3) 2_667
C39 C40 1.3900 .
C39 C41 1.472(10) .
C39 C34 1.65(3) 2_667
C40 H40 0.9300 .
C40 C35 1.3900 .
C35 C37 1.92(4) 2_667
C35 C40 1.80(5) 2_667
C35 C35 0.62(5) 2_667
C35 C36 0.78(5) 2_667
C35 C36 1.3900 .
C35 C34 1.35(2) .
C35 C34 1.67(3) 2_667
C36 H36 0.9300 .
C41 H41A 0.98(3) .
C41 H41B 0.94(2) .
C41 H41C 0.94(2) .
C34 H34A 0.9600 .
C34 H34B 0.9600 .
C34 H34C 0.9600 .
